data_7704101
loop_
_publ_author_name
'Khatua, Manas'
'Goswami, Bappaditya'
'Samanta, Subhas'

_publ_section_title
;
 Dehydrogenation of amines in aryl-amine functionalized pincer-like
 nitrogen-donor redox non-innocent ligands via ligand reduction on a
 Ni(ii) template.
;
_journal_issue 20
_journal_name_full 'Dalton transactions (Cambridge, England : 2003)'
_journal_page_first 6816
_journal_page_last 6831
_journal_paper_doi 10.1039/d0dt00466a
_journal_volume 49
_journal_year 2020
_chemical_formula_moiety 'C23 H21 Cl2 N5 Ni'
_chemical_formula_sum 'C23 H21 Cl2 N5 Ni'
_chemical_formula_weight 497.04
_chemical_name_systematic 6
_space_group_crystal_system triclinic
_space_group_IT_number 2
_space_group_name_Hall '-P 1'
_space_group_name_H-M_alt 'P -1'
_atom_sites_solution_hydrogens geom
_atom_sites_solution_primary iterative
_atom_sites_solution_secondary difmap
_audit_creation_date 2019-11-09
_audit_creation_method
;
Olex2 1.2
(compiled 2018.05.29 svn.r3508 for OlexSys, GUI svn.r5506)
;
_audit_update_record
;
2019-11-14 deposited with the CCDC.	2020-04-16 downloaded from the CCDC.
;
_cell_angle_alpha 90.864(4)
_cell_angle_beta 100.473(4)
_cell_angle_gamma 101.390(4)
_cell_formula_units_Z 2
_cell_length_a 9.1097(5)
_cell_length_b 10.1284(5)
_cell_length_c 12.2167(7)
_cell_measurement_reflns_used 4071
_cell_measurement_temperature 100.00(10)
_cell_measurement_theta_max 28.0420
_cell_measurement_theta_min 2.0390
_cell_volume 1085.07(10)
_computing_cell_refinement 'CrysAlisPro 1.171.38.43f (Rigaku OD, 2015)'
_computing_data_collection 'CrysAlisPro 1.171.38.43f (Rigaku OD, 2015)'
_computing_data_reduction 'CrysAlisPro 1.171.38.43f (Rigaku OD, 2015)'
_computing_molecular_graphics 'Olex2 (Dolomanov et al., 2009)'
_computing_publication_material 'Olex2 (Dolomanov et al., 2009)'
_computing_structure_refinement 'ShelXL (Sheldrick, 2015)'
_computing_structure_solution 'olex2.solve (Bourhis et al., 2015)'
_diffrn_ambient_temperature 100.00(10)
_diffrn_detector_area_resol_mean 15.9160
_diffrn_detector_type Eos
_diffrn_measured_fraction_theta_full 0.998
_diffrn_measured_fraction_theta_max 0.998
_diffrn_measurement_details
;
List of Runs (angles in degrees, time in seconds):

  # Type    Start    End  Width  t~exp~   \w     \q     \k     \f   Frames
#--------------------------------------------------------------------------
  1  \w    -58.00 -27.00   1.00   13.00    --  -27.14 -57.00   0.00   31
  2  \w    -57.00 -23.00   1.00   13.00    --  -27.14 -57.00-120.00   34
  3  \w    -11.00 116.00   1.00   13.00    --   28.55  77.00-150.00  127
  4  \w     51.00 126.00   1.00   13.00    --   28.55 178.00-180.00   75
  5  \w    -16.00 108.00   1.00   13.00    --   28.55  77.00 -30.00  124
  6  \w   -103.00 -30.00   1.00   13.00    --  -27.14 -57.00 120.00   73
;
_diffrn_measurement_device 'four-circle diffractometer'
_diffrn_measurement_device_type 'SuperNova, Dual, Cu at zero, Eos'
_diffrn_measurement_method '\w scans'
_diffrn_radiation_monochromator graphite
_diffrn_radiation_type MoK\a
_diffrn_radiation_wavelength 0.71073
_diffrn_reflns_av_R_equivalents 0.0166
_diffrn_reflns_av_unetI/netI 0.0318
_diffrn_reflns_limit_h_max 10
_diffrn_reflns_limit_h_min -11
_diffrn_reflns_limit_k_max 12
_diffrn_reflns_limit_k_min -12
_diffrn_reflns_limit_l_max 14
_diffrn_reflns_limit_l_min -15
_diffrn_reflns_number 7174
_diffrn_reflns_theta_full 26.00
_diffrn_reflns_theta_max 26.37
_diffrn_reflns_theta_min 2.05
_diffrn_source 'fine-focus sealed tube'
_exptl_absorpt_coefficient_mu 1.162
_exptl_absorpt_correction_T_max 1.00000
_exptl_absorpt_correction_T_min 0.91173
_exptl_absorpt_correction_type multi-scan
_exptl_absorpt_process_details
;
CrysAlisPro 1.171.38.43f (Rigaku Oxford Diffraction, 2015)
Empirical absorption correction using spherical harmonics,
 implemented in SCALE3 ABSPACK scaling algorithm.
;
_exptl_crystal_colour 'clear reddish red'
_exptl_crystal_colour_lustre clear
_exptl_crystal_colour_modifier reddish
_exptl_crystal_colour_primary red
_exptl_crystal_density_diffrn 1.521
_exptl_crystal_density_method 'not measured'
_exptl_crystal_description block
_exptl_crystal_F_000 512
_exptl_crystal_size_max 0.36
_exptl_crystal_size_mid 0.34
_exptl_crystal_size_min 0.26
_refine_diff_density_max 0.324
_refine_diff_density_min -0.327
_refine_diff_density_rms 0.056
_refine_ls_extinction_method none
_refine_ls_goodness_of_fit_ref 1.057
_refine_ls_hydrogen_treatment mixed
_refine_ls_matrix_type full
_refine_ls_number_parameters 284
_refine_ls_number_reflns 4441
_refine_ls_number_restraints 0
_refine_ls_restrained_S_all 1.057
_refine_ls_R_factor_all 0.0319
_refine_ls_R_factor_gt 0.0278
_refine_ls_shift/su_max 0.000
_refine_ls_shift/su_mean 0.000
_refine_ls_structure_factor_coef Fsqd
_refine_ls_weighting_details 'calc w=1/[\s^2^(Fo^2^)+(0.0212P)^2^+0.6156P] where P=(Fo^2^+2Fc^2^)/3'
_refine_ls_weighting_scheme calc
_refine_ls_wR_factor_gt 0.0620
_refine_ls_wR_factor_ref 0.0648
_reflns_number_gt 4031
_reflns_number_total 4441
_reflns_threshold_expression >2sigma(I)
_cod_data_source_file d0dt00466a2.cif
_cod_data_source_block 6
_cod_depositor_comments 'Adding full bibliography for 7704099--7704110.cif.'
_cod_database_code 7704101
_olex2_refinement_description
;
1. Fixed Uiso
 At 1.2 times of:
  All C(H) groups, All C(H,H) groups
2.a Secondary CH2 refined with riding coordinates:
 C12(H12a,H12b)
2.b Aromatic/amide H refined with riding coordinates:
 C18(H18), C17(H17), C10(H10), C14(H14), C15(H15), C8(H8), C19(H19), C16(H16),
 C23(H23), C9(H9), C1(H1), C2(H2), C5(H5), C4(H4a), C3(H3), C22(H22), C21(H21),
 C20(H20)
;
_olex2_submission_special_instructions 'No special instructions were received'
_oxdiff_exptl_absorpt_empirical_details
;
Empirical correction (ABSPACK) includes:
- Absorption correction using spherical harmonics
- Frame scaling
;

loop_
_space_group_symop_id
_space_group_symop_operation_xyz
1 'x, y, z'
2 '-x, -y, -z'

loop_
_atom_site_label
_atom_site_type_symbol
_atom_site_fract_x
_atom_site_fract_y
_atom_site_fract_z
_atom_site_U_iso_or_equiv
_atom_site_adp_type
_atom_site_occupancy
_atom_site_calc_flag
_atom_site_disorder_assembly
_atom_site_disorder_group
_atom_site_refinement_flags_posn
Ni1 Ni 0.39937(2) 0.28818(2) 0.673258(18) 0.01222(7) Uani 1 d . . .
Cl1 Cl 0.23838(5) 0.19689(5) 0.80007(4) 0.01871(10) Uani 1 d . . .
Cl2 Cl 0.57735(5) 0.34656(4) 0.54714(4) 0.01767(10) Uani 1 d . . .
N3 N 0.27067(17) 0.15803(14) 0.55526(12) 0.0130(3) Uani 1 d . . .
N1 N 0.48700(17) 0.10819(15) 0.69727(12) 0.0154(3) Uani 1 d . . .
N2 N 0.41628(17) 0.00413(15) 0.63723(13) 0.0169(3) Uani 1 d . . .
N4 N 0.24754(18) 0.41641(16) 0.58760(13) 0.0161(3) Uani 1 d . . .
N5 N 0.53712(17) 0.43004(16) 0.78837(13) 0.0182(3) Uani 1 d . . .
C7 C 0.3001(2) 0.03411(17) 0.55103(15) 0.0153(4) Uani 1 d . . .
C11 C 0.1647(2) 0.19426(18) 0.47909(15) 0.0148(4) Uani 1 d . . .
C18 C 0.2466(2) 0.62841(18) 0.68582(15) 0.0161(4) Uani 1 d . . .
H18 H 0.3319 0.6703 0.6553 0.019 Uiso 1 calc . . R
C13 C 0.1798(2) 0.49312(17) 0.65754(14) 0.0140(4) Uani 1 d . . .
C6 C 0.6016(2) 0.08687(18) 0.78797(15) 0.0153(4) Uani 1 d . . .
C17 C 0.1887(2) 0.70162(19) 0.75850(16) 0.0194(4) Uani 1 d . . .
H17 H 0.2351 0.7935 0.7780 0.023 Uiso 1 calc . . R
C10 C 0.0823(2) 0.10314(18) 0.39241(15) 0.0174(4) Uani 1 d . . .
H10 H 0.0062 0.1289 0.3378 0.021 Uiso 1 calc . . R
C14 C 0.0537(2) 0.43419(18) 0.70149(16) 0.0187(4) Uani 1 d . . .
H14 H 0.0066 0.3424 0.6821 0.022 Uiso 1 calc . . R
C15 C -0.0040(2) 0.50871(19) 0.77366(16) 0.0206(4) Uani 1 d . . .
H15 H -0.0907 0.4678 0.8031 0.025 Uiso 1 calc . . R
C8 C 0.2241(2) -0.06217(18) 0.46818(16) 0.0196(4) Uani 1 d . . .
H8 H 0.2465 -0.1498 0.4665 0.024 Uiso 1 calc . . R
C19 C 0.5917(2) 0.55393(19) 0.75598(17) 0.0213(4) Uani 1 d . . .
H19 H 0.5658 0.5726 0.6797 0.026 Uiso 1 calc . . R
C12 C 0.1393(2) 0.33569(18) 0.49304(16) 0.0202(4) Uani 1 d . . .
H12A H 0.1495 0.3823 0.4233 0.024 Uiso 1 calc . . R
H12B H 0.0338 0.3311 0.5050 0.024 Uiso 1 calc . . R
C16 C 0.0639(2) 0.64226(19) 0.80286(16) 0.0195(4) Uani 1 d . . .
H16 H 0.0252 0.6928 0.8530 0.023 Uiso 1 calc . . R
C23 C 0.5781(2) 0.4049(2) 0.89633(16) 0.0235(4) Uani 1 d . . .
H23 H 0.5402 0.3184 0.9208 0.028 Uiso 1 calc . . R
C9 C 0.1126(2) -0.02511(19) 0.38684(16) 0.0199(4) Uani 1 d . . .
H9 H 0.0578 -0.0879 0.3279 0.024 Uiso 1 calc . . R
C1 C 0.7382(2) 0.1805(2) 0.80622(16) 0.0220(4) Uani 1 d . . .
H1 H 0.7544 0.2523 0.7578 0.026 Uiso 1 calc . . R
C2 C 0.8509(2) 0.1678(2) 0.89648(17) 0.0276(5) Uani 1 d . . .
H2 H 0.9471 0.2282 0.9077 0.033 Uiso 1 calc . . R
C5 C 0.5738(2) -0.01594(19) 0.85963(17) 0.0236(4) Uani 1 d . . .
H5 H 0.4803 -0.0801 0.8458 0.028 Uiso 1 calc . . R
C4 C 0.6854(3) -0.0234(2) 0.95202(18) 0.0294(5) Uani 1 d . . .
H4A H 0.6667 -0.0914 1.0034 0.035 Uiso 1 calc . . R
C3 C 0.8232(2) 0.0674(2) 0.96986(17) 0.0267(5) Uani 1 d . . .
H3 H 0.8993 0.0608 1.0328 0.032 Uiso 1 calc . . R
C22 C 0.6737(2) 0.5008(3) 0.97312(18) 0.0328(5) Uani 1 d . . .
H22 H 0.7029 0.4790 1.0483 0.039 Uiso 1 calc . . R
C21 C 0.7258(2) 0.6275(2) 0.9395(2) 0.0344(6) Uani 1 d . . .
H21 H 0.7897 0.6950 0.9912 0.041 Uiso 1 calc . . R
C20 C 0.6839(2) 0.6549(2) 0.82931(19) 0.0295(5) Uani 1 d . . .
H20 H 0.7178 0.7420 0.8041 0.035 Uiso 1 calc . . R
H4 H 0.317(3) 0.472(2) 0.5568(19) 0.030(6) Uiso 1 d . . .

loop_
_atom_site_aniso_label
_atom_site_aniso_U_11
_atom_site_aniso_U_22
_atom_site_aniso_U_33
_atom_site_aniso_U_23
_atom_site_aniso_U_13
_atom_site_aniso_U_12
Ni1 0.01301(12) 0.01281(12) 0.01034(12) -0.00028(9) 0.00005(9) 0.00350(9)
Cl1 0.0182(2) 0.0263(2) 0.0128(2) 0.00443(18) 0.00300(17) 0.00716(18)
Cl2 0.0212(2) 0.0155(2) 0.0195(2) 0.00450(17) 0.00849(18) 0.00681(17)
N3 0.0149(7) 0.0122(7) 0.0120(7) 0.0006(6) 0.0016(6) 0.0039(6)
N1 0.0157(8) 0.0150(7) 0.0149(8) 0.0016(6) 0.0018(6) 0.0030(6)
N2 0.0168(8) 0.0154(7) 0.0182(8) 0.0021(6) 0.0010(6) 0.0048(6)
N4 0.0165(8) 0.0181(8) 0.0136(8) -0.0022(6) -0.0003(6) 0.0065(6)
N5 0.0141(8) 0.0233(8) 0.0171(8) -0.0057(7) -0.0002(6) 0.0073(6)
C7 0.0145(9) 0.0136(8) 0.0179(9) 0.0015(7) 0.0017(7) 0.0044(7)
C11 0.0159(9) 0.0161(9) 0.0133(9) 0.0017(7) 0.0033(7) 0.0048(7)
C18 0.0128(9) 0.0191(9) 0.0165(9) 0.0012(7) 0.0015(7) 0.0046(7)
C13 0.0144(9) 0.0164(9) 0.0123(8) 0.0026(7) -0.0008(7) 0.0083(7)
C6 0.0171(9) 0.0159(9) 0.0140(9) -0.0001(7) 0.0009(7) 0.0079(7)
C17 0.0176(9) 0.0166(9) 0.0221(10) -0.0046(8) -0.0017(8) 0.0048(7)
C10 0.0164(9) 0.0200(9) 0.0145(9) 0.0000(7) -0.0021(7) 0.0055(7)
C14 0.0195(9) 0.0122(8) 0.0243(10) 0.0031(8) 0.0026(8) 0.0042(7)
C15 0.0168(9) 0.0232(10) 0.0244(10) 0.0079(8) 0.0069(8) 0.0071(8)
C8 0.0201(10) 0.0140(9) 0.0246(10) -0.0017(8) 0.0013(8) 0.0061(7)
C19 0.0160(9) 0.0212(10) 0.0271(11) -0.0068(8) 0.0017(8) 0.0073(8)
C12 0.0221(10) 0.0182(9) 0.0186(10) -0.0055(8) -0.0061(8) 0.0093(8)
C16 0.0197(10) 0.0239(10) 0.0168(9) -0.0026(8) 0.0021(7) 0.0108(8)
C23 0.0170(10) 0.0365(11) 0.0177(10) -0.0055(9) 0.0000(8) 0.0103(8)
C9 0.0205(10) 0.0189(9) 0.0184(9) -0.0058(8) -0.0007(8) 0.0038(8)
C1 0.0195(10) 0.0255(10) 0.0202(10) 0.0014(8) 0.0030(8) 0.0036(8)
C2 0.0166(10) 0.0379(12) 0.0252(11) -0.0043(9) -0.0024(8) 0.0046(9)
C5 0.0261(10) 0.0187(9) 0.0239(10) 0.0064(8) -0.0001(8) 0.0037(8)
C4 0.0392(13) 0.0245(11) 0.0243(11) 0.0080(9) -0.0020(9) 0.0131(9)
C3 0.0281(11) 0.0341(11) 0.0186(10) -0.0052(9) -0.0075(8) 0.0193(9)
C22 0.0171(10) 0.0611(16) 0.0199(11) -0.0166(10) -0.0018(8) 0.0134(10)
C21 0.0144(10) 0.0462(14) 0.0386(13) -0.0286(11) -0.0001(9) 0.0036(9)
C20 0.0172(10) 0.0261(11) 0.0438(13) -0.0142(10) 0.0043(9) 0.0035(8)

loop_
_atom_type_symbol
_atom_type_description
_atom_type_scat_dispersion_real
_atom_type_scat_dispersion_imag
_atom_type_scat_source
C C 0.0033 0.0016 'International Tables Vol C Tables 4.2.6.8 and 6.1.1.4'
H H 0.0000 0.0000 'International Tables Vol C Tables 4.2.6.8 and 6.1.1.4'
Cl Cl 0.1484 0.1585 'International Tables Vol C Tables 4.2.6.8 and 6.1.1.4'
N N 0.0061 0.0033 'International Tables Vol C Tables 4.2.6.8 and 6.1.1.4'
Ni Ni 0.3393 1.1124 'International Tables Vol C Tables 4.2.6.8 and 6.1.1.4'

loop_
_geom_angle_atom_site_label_1
_geom_angle_atom_site_label_2
_geom_angle_atom_site_label_3
_geom_angle
_geom_angle_site_symmetry_1
_geom_angle_site_symmetry_3
_geom_angle_publ_flag
Cl1 Ni1 Cl2 170.676(18) . . ?
N3 Ni1 Cl1 89.20(4) . . ?
N3 Ni1 Cl2 87.87(4) . . ?
N3 Ni1 N1 75.33(6) . . ?
N3 Ni1 N4 79.74(6) . . ?
N3 Ni1 N5 176.62(6) . . ?
N1 Ni1 Cl1 84.53(4) . . ?
N1 Ni1 Cl2 86.16(4) . . ?
N1 Ni1 N4 155.04(6) . . ?
N4 Ni1 Cl1 96.53(4) . . ?
N4 Ni1 Cl2 91.66(4) . . ?
N5 Ni1 Cl1 93.94(5) . . ?
N5 Ni1 Cl2 89.21(5) . . ?
N5 Ni1 N1 106.18(6) . . ?
N5 Ni1 N4 98.64(6) . . ?
C7 N3 Ni1 117.63(12) . . ?
C11 N3 Ni1 121.31(12) . . ?
C11 N3 C7 120.95(15) . . ?
N2 N1 Ni1 117.62(12) . . ?
N2 N1 C6 115.70(15) . . ?
C6 N1 Ni1 125.67(11) . . ?
N1 N2 C7 111.86(14) . . ?
Ni1 N4 H4 98.2(15) . . ?
C13 N4 Ni1 116.63(11) . . ?
C13 N4 C12 115.23(15) . . ?
C13 N4 H4 110.1(15) . . ?
C12 N4 Ni1 108.97(11) . . ?
C12 N4 H4 105.8(15) . . ?
C19 N5 Ni1 119.56(13) . . ?
C23 N5 Ni1 122.81(14) . . ?
C23 N5 C19 117.63(17) . . ?
N3 C7 N2 116.92(15) . . ?
N3 C7 C8 122.61(16) . . ?
C8 C7 N2 120.47(16) . . ?
N3 C11 C10 120.21(16) . . ?
N3 C11 C12 116.47(15) . . ?
C10 C11 C12 123.32(16) . . ?
C13 C18 H18 120.0 . . ?
C17 C18 H18 120.0 . . ?
C17 C18 C13 120.00(17) . . ?
C18 C13 N4 119.16(16) . . ?
C14 C13 N4 121.59(16) . . ?
C14 C13 C18 119.19(16) . . ?
C1 C6 N1 116.71(16) . . ?
C5 C6 N1 121.70(17) . . ?
C5 C6 C1 121.39(17) . . ?
C18 C17 H17 119.7 . . ?
C16 C17 C18 120.64(17) . . ?
C16 C17 H17 119.7 . . ?
C11 C10 H10 120.4 . . ?
C9 C10 C11 119.28(17) . . ?
C9 C10 H10 120.4 . . ?
C13 C14 H14 119.8 . . ?
C13 C14 C15 120.33(17) . . ?
C15 C14 H14 119.8 . . ?
C14 C15 H15 119.8 . . ?
C16 C15 C14 120.34(18) . . ?
C16 C15 H15 119.8 . . ?
C7 C8 H8 121.5 . . ?
C7 C8 C9 117.07(17) . . ?
C9 C8 H8 121.5 . . ?
N5 C19 H19 118.7 . . ?
N5 C19 C20 122.7(2) . . ?
C20 C19 H19 118.7 . . ?
N4 C12 C11 113.34(15) . . ?
N4 C12 H12A 108.9 . . ?
N4 C12 H12B 108.9 . . ?
C11 C12 H12A 108.9 . . ?
C11 C12 H12B 108.9 . . ?
H12A C12 H12B 107.7 . . ?
C17 C16 C15 119.50(17) . . ?
C17 C16 H16 120.3 . . ?
C15 C16 H16 120.3 . . ?
N5 C23 H23 118.8 . . ?
N5 C23 C22 122.4(2) . . ?
C22 C23 H23 118.8 . . ?
C10 C9 C8 119.87(17) . . ?
C10 C9 H9 120.1 . . ?
C8 C9 H9 120.1 . . ?
C6 C1 H1 120.5 . . ?
C6 C1 C2 119.00(18) . . ?
C2 C1 H1 120.5 . . ?
C1 C2 H2 120.0 . . ?
C3 C2 C1 120.04(19) . . ?
C3 C2 H2 120.0 . . ?
C6 C5 H5 120.7 . . ?
C6 C5 C4 118.70(19) . . ?
C4 C5 H5 120.7 . . ?
C5 C4 H4A 119.7 . . ?
C3 C4 C5 120.50(19) . . ?
C3 C4 H4A 119.7 . . ?
C2 C3 H3 119.9 . . ?
C4 C3 C2 120.27(18) . . ?
C4 C3 H3 119.9 . . ?
C23 C22 H22 120.3 . . ?
C21 C22 C23 119.4(2) . . ?
C21 C22 H22 120.3 . . ?
C22 C21 H21 120.6 . . ?
C22 C21 C20 118.9(2) . . ?
C20 C21 H21 120.6 . . ?
C19 C20 H20 120.5 . . ?
C21 C20 C19 119.0(2) . . ?
C21 C20 H20 120.5 . . ?

loop_
_geom_bond_atom_site_label_1
_geom_bond_atom_site_label_2
_geom_bond_distance
_geom_bond_site_symmetry_2
_geom_bond_publ_flag
Ni1 Cl1 2.3957(5) . ?
Ni1 Cl2 2.4308(5) . ?
Ni1 N3 1.9769(15) . ?
Ni1 N1 2.1336(15) . ?
Ni1 N4 2.2179(15) . ?
Ni1 N5 2.0499(15) . ?
N3 C7 1.336(2) . ?
N3 C11 1.325(2) . ?
N1 N2 1.265(2) . ?
N1 C6 1.428(2) . ?
N2 C7 1.433(2) . ?
N4 C13 1.441(2) . ?
N4 C12 1.488(2) . ?
N4 H4 0.90(2) . ?
N5 C19 1.348(3) . ?
N5 C23 1.346(2) . ?
C7 C8 1.380(3) . ?
C11 C10 1.394(2) . ?
C11 C12 1.507(2) . ?
C18 H18 0.9500 . ?
C18 C13 1.396(2) . ?
C18 C17 1.386(3) . ?
C13 C14 1.388(3) . ?
C6 C1 1.387(3) . ?
C6 C5 1.385(3) . ?
C17 H17 0.9500 . ?
C17 C16 1.382(3) . ?
C10 H10 0.9500 . ?
C10 C9 1.383(3) . ?
C14 H14 0.9500 . ?
C14 C15 1.389(3) . ?
C15 H15 0.9500 . ?
C15 C16 1.384(3) . ?
C8 H8 0.9500 . ?
C8 C9 1.398(3) . ?
C19 H19 0.9500 . ?
C19 C20 1.383(3) . ?
C12 H12A 0.9900 . ?
C12 H12B 0.9900 . ?
C16 H16 0.9500 . ?
C23 H23 0.9500 . ?
C23 C22 1.386(3) . ?
C9 H9 0.9500 . ?
C1 H1 0.9500 . ?
C1 C2 1.390(3) . ?
C2 H2 0.9500 . ?
C2 C3 1.382(3) . ?
C5 H5 0.9500 . ?
C5 C4 1.388(3) . ?
C4 H4A 0.9500 . ?
C4 C3 1.381(3) . ?
C3 H3 0.9500 . ?
C22 H22 0.9500 . ?
C22 C21 1.374(3) . ?
C21 H21 0.9500 . ?
C21 C20 1.379(3) . ?
C20 H20 0.9500 . ?

loop_
_geom_torsion_atom_site_label_1
_geom_torsion_atom_site_label_2
_geom_torsion_atom_site_label_3
_geom_torsion_atom_site_label_4
_geom_torsion
_geom_torsion_site_symmetry_1
_geom_torsion_site_symmetry_2
_geom_torsion_site_symmetry_3
_geom_torsion_site_symmetry_4
_geom_torsion_publ_flag
Ni1 N3 C7 N2 4.0(2) . . . . ?
Ni1 N3 C7 C8 -175.83(14) . . . . ?
Ni1 N3 C11 C10 175.74(13) . . . . ?
Ni1 N3 C11 C12 -4.9(2) . . . . ?
Ni1 N1 N2 C7 8.71(19) . . . . ?
Ni1 N1 C6 C1 -54.6(2) . . . . ?
Ni1 N1 C6 C5 120.46(17) . . . . ?
Ni1 N4 C13 C18 97.97(17) . . . . ?
Ni1 N4 C13 C14 -79.11(19) . . . . ?
Ni1 N4 C12 C11 -1.86(19) . . . . ?
Ni1 N5 C19 C20 179.31(14) . . . . ?
Ni1 N5 C23 C22 178.74(14) . . . . ?
Cl1 Ni1 N3 C7 -84.10(13) . . . . ?
Cl1 Ni1 N3 C11 99.66(13) . . . . ?
Cl1 Ni1 N1 N2 85.14(13) . . . . ?
Cl1 Ni1 N1 C6 -82.84(14) . . . . ?
Cl1 Ni1 N4 C13 44.29(13) . . . . ?
Cl1 Ni1 N4 C12 -88.28(12) . . . . ?
Cl1 Ni1 N5 C19 -142.33(13) . . . . ?
Cl1 Ni1 N5 C23 38.51(14) . . . . ?
Cl2 Ni1 N3 C7 87.04(13) . . . . ?
Cl2 Ni1 N3 C11 -89.19(13) . . . . ?
Cl2 Ni1 N1 N2 -94.27(13) . . . . ?
Cl2 Ni1 N1 C6 97.75(14) . . . . ?
Cl2 Ni1 N4 C13 -140.17(13) . . . . ?
Cl2 Ni1 N4 C12 87.26(12) . . . . ?
Cl2 Ni1 N5 C19 46.46(13) . . . . ?
Cl2 Ni1 N5 C23 -132.71(14) . . . . ?
N3 Ni1 N1 N2 -5.47(12) . . . . ?
N3 Ni1 N1 C6 -173.45(15) . . . . ?
N3 Ni1 N4 C13 132.29(14) . . . . ?
N3 Ni1 N4 C12 -0.28(12) . . . . ?
N3 Ni1 N5 C19 16.1(11) . . . . ?
N3 Ni1 N5 C23 -163.0(9) . . . . ?
N3 C7 C8 C9 0.0(3) . . . . ?
N3 C11 C10 C9 -0.1(3) . . . . ?
N3 C11 C12 N4 4.2(2) . . . . ?
N1 Ni1 N3 C7 0.45(13) . . . . ?
N1 Ni1 N3 C11 -175.78(15) . . . . ?
N1 Ni1 N4 C13 135.36(14) . . . . ?
N1 Ni1 N4 C12 2.8(2) . . . . ?
N1 Ni1 N5 C19 132.23(13) . . . . ?
N1 Ni1 N5 C23 -46.93(15) . . . . ?
N1 N2 C7 N3 -8.3(2) . . . . ?
N1 N2 C7 C8 171.46(16) . . . . ?
N1 C6 C1 C2 177.12(17) . . . . ?
N1 C6 C5 C4 -174.10(18) . . . . ?
N2 N1 C6 C1 137.24(17) . . . . ?
N2 N1 C6 C5 -47.7(2) . . . . ?
N2 C7 C8 C9 -179.79(17) . . . . ?
N4 Ni1 N3 C7 179.12(14) . . . . ?
N4 Ni1 N3 C11 2.88(13) . . . . ?
N4 Ni1 N1 N2 -8.6(2) . . . . ?
N4 Ni1 N1 C6 -176.57(14) . . . . ?
N4 Ni1 N5 C19 -45.10(14) . . . . ?
N4 Ni1 N5 C23 135.73(14) . . . . ?
N4 C13 C14 C15 176.38(17) . . . . ?
N5 Ni1 N3 C7 117.4(10) . . . . ?
N5 Ni1 N3 C11 -58.8(10) . . . . ?
N5 Ni1 N1 N2 177.67(12) . . . . ?
N5 Ni1 N1 C6 9.68(15) . . . . ?
N5 Ni1 N4 C13 -50.72(14) . . . . ?
N5 Ni1 N4 C12 176.71(12) . . . . ?
N5 C19 C20 C21 2.0(3) . . . . ?
N5 C23 C22 C21 1.8(3) . . . . ?
C7 N3 C11 C10 -0.4(3) . . . . ?
C7 N3 C11 C12 179.04(16) . . . . ?
C7 C8 C9 C10 -0.4(3) . . . . ?
C11 N3 C7 N2 -179.79(15) . . . . ?
C11 N3 C7 C8 0.4(3) . . . . ?
C11 C10 C9 C8 0.5(3) . . . . ?
C18 C13 C14 C15 -0.7(3) . . . . ?
C18 C17 C16 C15 -0.4(3) . . . . ?
C13 N4 C12 C11 -135.17(17) . . . . ?
C13 C18 C17 C16 -0.5(3) . . . . ?
C13 C14 C15 C16 -0.3(3) . . . . ?
C6 N1 N2 C7 177.89(15) . . . . ?
C6 C1 C2 C3 -3.4(3) . . . . ?
C6 C5 C4 C3 -2.1(3) . . . . ?
C17 C18 C13 N4 -176.05(16) . . . . ?
C17 C18 C13 C14 1.1(3) . . . . ?
C10 C11 C12 N4 -176.38(17) . . . . ?
C14 C15 C16 C17 0.8(3) . . . . ?
C19 N5 C23 C22 -0.4(3) . . . . ?
C12 N4 C13 C18 -132.37(17) . . . . ?
C12 N4 C13 C14 50.6(2) . . . . ?
C12 C11 C10 C9 -179.44(18) . . . . ?
C23 N5 C19 C20 -1.5(3) . . . . ?
C23 C22 C21 C20 -1.3(3) . . . . ?
C1 C6 C5 C4 0.7(3) . . . . ?
C1 C2 C3 C4 2.0(3) . . . . ?
C5 C6 C1 C2 2.1(3) . . . . ?
C5 C4 C3 C2 0.8(3) . . . . ?
C22 C21 C20 C19 -0.5(3) . . . . ?
